data_7019183
loop_
_publ_author_name
'Adamov\'a, Gabriela'
'Gardas, Ramesh L.'
'Nieuwenhuyzen, Mark'
'Puga, Alberto V.'
'Rebelo, Lu\'is Paulo N'
'Robertson, Allan J.'
'Seddon, Kenneth R.'

_publ_section_title
;
 Alkyltributylphosphonium chloride ionic liquids: synthesis,
 physicochemical properties and crystal structure.
;
_journal_issue 27
_journal_name_full 'Dalton transactions (Cambridge, England : 2003)'
_journal_page_first 8316
_journal_page_last 8332
_journal_paper_doi 10.1039/c1dt10466g
_journal_volume 41
_journal_year 2012
_chemical_formula_sum 'C15 H34 Cl P'
_chemical_formula_weight 280.84
_chemical_name_systematic
;
?
;
_space_group_IT_number 14
_symmetry_cell_setting monoclinic
_symmetry_space_group_name_Hall '-P 2ybc'
_symmetry_space_group_name_H-M 'P 1 21/c 1'
_atom_sites_solution_hydrogens geom
_atom_sites_solution_primary direct
_atom_sites_solution_secondary difmap
_audit_creation_method SHELXL-97
_cell_angle_alpha 90.00
_cell_angle_beta 91.331(5)
_cell_angle_gamma 90.00
_cell_formula_units_Z 4
_cell_length_a 9.9996(5)
_cell_length_b 13.4309(12)
_cell_length_c 13.3481(10)
_cell_measurement_temperature 150(2)
_cell_volume 1792.2(2)
_computing_cell_refinement 'Bruker FRAMBO'
_computing_data_collection 'Bruker FRAMBO'
_computing_data_reduction 'Bruker SAINT'
_computing_molecular_graphics 'Bruker SHELXTL'
_computing_publication_material 'Bruker SHELXTL'
_computing_structure_refinement 'SHELXL-97 (Sheldrick, 2008)'
_computing_structure_solution 'SHELXS-97 (Sheldrick, 2008)'
_diffrn_ambient_temperature 150(2)
_diffrn_measured_fraction_theta_full 0.976
_diffrn_measured_fraction_theta_max 0.976
_diffrn_measurement_device_type 'multiwire proportional'
_diffrn_measurement_method 'phi and omega scans'
_diffrn_radiation_monochromator graphite
_diffrn_radiation_source 'fine-focus sealed tube'
_diffrn_radiation_type CuK\a
_diffrn_radiation_wavelength 1.54178
_diffrn_reflns_av_R_equivalents 0.0821
_diffrn_reflns_av_sigmaI/netI 0.0560
_diffrn_reflns_limit_h_max 10
_diffrn_reflns_limit_h_min -10
_diffrn_reflns_limit_k_max 14
_diffrn_reflns_limit_k_min -14
_diffrn_reflns_limit_l_max 14
_diffrn_reflns_limit_l_min -12
_diffrn_reflns_number 7858
_diffrn_reflns_theta_full 56.65
_diffrn_reflns_theta_max 56.65
_diffrn_reflns_theta_min 4.42
_exptl_absorpt_coefficient_mu 2.565
_exptl_absorpt_correction_T_max 0.8825
_exptl_absorpt_correction_T_min 0.6996
_exptl_absorpt_correction_type empirical
_exptl_absorpt_process_details Multiscan
_exptl_crystal_colour colourless
_exptl_crystal_density_diffrn 1.041
_exptl_crystal_density_method 'not measured'
_exptl_crystal_description Plate
_exptl_crystal_F_000 624
_exptl_crystal_size_max 0.15
_exptl_crystal_size_mid 0.15
_exptl_crystal_size_min 0.05
_refine_diff_density_max 0.576
_refine_diff_density_min -0.377
_refine_diff_density_rms 0.080
_refine_ls_extinction_coef none
_refine_ls_extinction_method none
_refine_ls_goodness_of_fit_ref 1.065
_refine_ls_hydrogen_treatment constr
_refine_ls_matrix_type full
_refine_ls_number_parameters 139
_refine_ls_number_reflns 2329
_refine_ls_number_restraints 302
_refine_ls_restrained_S_all 1.136
_refine_ls_R_factor_all 0.1140
_refine_ls_R_factor_gt 0.0821
_refine_ls_shift/su_max 0.000
_refine_ls_shift/su_mean 0.000
_refine_ls_structure_factor_coef Fsqd
_refine_ls_weighting_details 'calc w=1/[\s^2^(Fo^2^)+(0.1629P)^2^+0.8109P] where P=(Fo^2^+2Fc^2^)/3'
_refine_ls_weighting_scheme calc
_refine_ls_wR_factor_gt 0.2273
_refine_ls_wR_factor_ref 0.2539
_reflns_number_gt 1602
_reflns_number_total 2329
_reflns_threshold_expression >2sigma(I)
_cod_data_source_file c1dt10466g.txt
_cod_data_source_block p10prr185
_cod_depositor_comments
;
The following automatic conversions were performed:

'_symmetry_cell_setting' value 'Monoclinic' changed to 'monoclinic'
according to /home/saulius/struct/CIF-dictionaries/cif_core.dic
dictionary named 'cif_core.dic' version 2.4.1 from 2010-06-29.

Automatic conversion script
Id: cif_fix_values 1891 2012-01-12 08:04:46Z andrius 
;
_cod_original_sg_symbol_H-M P2(1)/c
_cod_database_code 7019183

loop_
_symmetry_equiv_pos_as_xyz
'x, y, z'
'-x, y+1/2, -z+1/2'
'-x, -y, -z'
'x, -y-1/2, z-1/2'

loop_
_atom_site_label
_atom_site_type_symbol
_atom_site_fract_x
_atom_site_fract_y
_atom_site_fract_z
_atom_site_U_iso_or_equiv
_atom_site_adp_type
_atom_site_occupancy
_atom_site_symmetry_multiplicity
_atom_site_calc_flag
_atom_site_refinement_flags
_atom_site_disorder_assembly
_atom_site_disorder_group
Cl1 Cl 0.44536(17) -0.18973(10) 0.41073(9) 0.0680(6) Uani 1 1 d . . .
P1 P 0.60233(15) 0.09270(11) 0.31266(9) 0.0553(6) Uani 0.50 1 d PD A 1
C11 C 0.648(2) 0.0560(11) 0.1873(9) 0.044(7) Uiso 0.50 1 d PD A 1
H11A H 0.6065 0.1021 0.1380 0.053 Uiso 0.50 1 calc PR A 1
H11B H 0.7466 0.0609 0.1813 0.053 Uiso 0.50 1 calc PR A 1
C12 C 0.6035(16) -0.0510(10) 0.1634(9) 0.049(5) Uiso 0.50 1 d PD A 1
H12A H 0.6471 -0.0969 0.2121 0.059 Uiso 0.50 1 calc PR A 1
H12B H 0.5056 -0.0560 0.1720 0.059 Uiso 0.50 1 calc PR A 1
C13 C 0.6364(14) -0.0841(14) 0.0583(11) 0.048(5) Uiso 0.50 1 d PD A 1
H13A H 0.5783 -0.1400 0.0363 0.058 Uiso 0.50 1 calc PR A 1
H13B H 0.6260 -0.0285 0.0101 0.058 Uiso 0.50 1 calc PR A 1
C14 C 0.7808(13) -0.1167(12) 0.0678(12) 0.093(4) Uiso 0.50 1 d PD A 1
H14A H 0.8131 -0.1354 0.0017 0.140 Uiso 0.50 1 calc PR A 1
H14B H 0.7878 -0.1739 0.1131 0.140 Uiso 0.50 1 calc PR A 1
H14C H 0.8351 -0.0617 0.0948 0.140 Uiso 0.50 1 calc PR A 1
C21 C 0.6628(13) 0.2161(8) 0.3330(11) 0.042(5) Uiso 0.50 1 d PD A 1
H21A H 0.6039 0.2617 0.2941 0.050 Uiso 0.50 1 calc PR A 1
H21B H 0.6511 0.2319 0.4047 0.050 Uiso 0.50 1 calc PR A 1
C22 C 0.8048(12) 0.2409(9) 0.3081(11) 0.063(4) Uiso 0.50 1 d PD A 1
H22A H 0.8191 0.2251 0.2367 0.075 Uiso 0.50 1 calc PR A 1
H22B H 0.8659 0.1985 0.3489 0.075 Uiso 0.50 1 calc PR A 1
C23 C 0.8399(16) 0.3490(9) 0.3265(10) 0.078(4) Uiso 0.50 1 d PD A 1
H23A H 0.7768 0.3920 0.2882 0.094 Uiso 0.50 1 calc PR A 1
H23B H 0.9312 0.3623 0.3027 0.094 Uiso 0.50 1 calc PR A 1
C24 C 0.833(2) 0.3741(15) 0.4377(12) 0.122(6) Uiso 0.50 1 d PD A 1
H24A H 0.8534 0.4449 0.4476 0.184 Uiso 0.50 1 calc PR A 1
H24B H 0.8992 0.3339 0.4753 0.184 Uiso 0.50 1 calc PR A 1
H24C H 0.7436 0.3597 0.4616 0.184 Uiso 0.50 1 calc PR A 1
C31 C 0.4225(11) 0.0921(17) 0.3274(16) 0.070(9) Uiso 0.50 1 d PD A 1
H31A H 0.3917 0.0221 0.3237 0.084 Uiso 0.50 1 calc PR A 1
H31B H 0.4039 0.1164 0.3957 0.084 Uiso 0.50 1 calc PR A 1
C32 C 0.3391(16) 0.1515(15) 0.2550(14) 0.086(6) Uiso 0.50 1 d PD A 1
H32A H 0.3590 0.1289 0.1863 0.104 Uiso 0.50 1 calc PR A 1
H32B H 0.3668 0.2221 0.2603 0.104 Uiso 0.50 1 calc PR A 1
C33 C 0.1886(15) 0.1460(15) 0.2682(14) 0.099(7) Uiso 0.50 1 d PD A 1
H33A H 0.1435 0.1875 0.2174 0.149 Uiso 0.50 1 calc PR A 1
H33B H 0.1666 0.1702 0.3351 0.149 Uiso 0.50 1 calc PR A 1
H33C H 0.1588 0.0769 0.2606 0.149 Uiso 0.50 1 calc PR A 1
C41 C 0.6669(13) 0.0091(9) 0.4019(8) 0.043(4) Uiso 0.50 1 d PD A 1
H41A H 0.6717 0.0420 0.4683 0.052 Uiso 0.50 1 calc PR A 1
H41B H 0.6061 -0.0488 0.4069 0.052 Uiso 0.50 1 calc PR A 1
C42 C 0.8046(14) -0.0266(10) 0.3748(10) 0.055(4) Uiso 0.50 1 d PD A 1
H42A H 0.8682 0.0298 0.3774 0.066 Uiso 0.50 1 calc PR A 1
H42B H 0.8022 -0.0533 0.3056 0.066 Uiso 0.50 1 calc PR A 1
C43 C 0.8511(15) -0.1072(10) 0.4472(10) 0.070(4) Uiso 0.50 1 d PD A 1
H43A H 0.8567 -0.0789 0.5156 0.083 Uiso 0.50 1 calc PR A 1
H43B H 0.7839 -0.1612 0.4472 0.083 Uiso 0.50 1 calc PR A 1
C44 C 0.9836(19) -0.1500(17) 0.4221(17) 0.126(8) Uiso 0.50 1 d PD A 1
H44A H 1.0085 -0.2011 0.4715 0.189 Uiso 0.50 1 calc PR A 1
H44B H 1.0512 -0.0971 0.4232 0.189 Uiso 0.50 1 calc PR A 1
H44C H 0.9783 -0.1799 0.3552 0.189 Uiso 0.50 1 calc PR A 1
P1' P 0.60233(15) 0.09270(11) 0.31266(9) 0.0553(6) Uani 0.50 1 d P B 2
C11' C 0.626(2) 0.0540(13) 0.1855(10) 0.054(9) Uiso 0.50 1 d PD B 2
H11C H 0.5873 0.1056 0.1405 0.065 Uiso 0.50 1 calc PR B 2
H11D H 0.7234 0.0517 0.1737 0.065 Uiso 0.50 1 calc PR B 2
C12' C 0.5663(17) -0.0461(11) 0.1554(10) 0.058(5) Uiso 0.50 1 d PD B 2
H12C H 0.4710 -0.0371 0.1359 0.070 Uiso 0.50 1 calc PR B 2
H12D H 0.5709 -0.0919 0.2135 0.070 Uiso 0.50 1 calc PR B 2
C13' C 0.642(3) -0.093(2) 0.0664(18) 0.125(15) Uiso 0.50 1 d PD B 2
H13C H 0.6029 -0.1579 0.0497 0.187 Uiso 0.50 1 calc PR B 2
H13D H 0.7367 -0.1017 0.0855 0.187 Uiso 0.50 1 calc PR B 2
H13E H 0.6348 -0.0489 0.0080 0.187 Uiso 0.50 1 calc PR B 2
C21' C 0.6330(14) 0.2232(9) 0.3347(14) 0.063(6) Uiso 0.50 1 d PD B 2
H21C H 0.5943 0.2624 0.2783 0.076 Uiso 0.50 1 calc PR B 2
H21D H 0.5879 0.2439 0.3966 0.076 Uiso 0.50 1 calc PR B 2
C22' C 0.7841(13) 0.2458(10) 0.3455(12) 0.074(5) Uiso 0.50 1 d PD B 2
H22C H 0.8241 0.2020 0.3978 0.089 Uiso 0.50 1 calc PR B 2
H22D H 0.8276 0.2306 0.2814 0.089 Uiso 0.50 1 calc PR B 2
C23' C 0.8112(13) 0.3537(10) 0.3732(15) 0.085(4) Uiso 0.50 1 d PD B 2
H23C H 0.7778 0.3970 0.3180 0.102 Uiso 0.50 1 calc PR B 2
H23D H 0.7605 0.3705 0.4338 0.102 Uiso 0.50 1 calc PR B 2
C24' C 0.9561(16) 0.3757(16) 0.3929(16) 0.139(7) Uiso 0.50 1 d PD B 2
H24D H 0.9673 0.4467 0.4077 0.209 Uiso 0.50 1 calc PR B 2
H24E H 1.0073 0.3584 0.3337 0.209 Uiso 0.50 1 calc PR B 2
H24F H 0.9885 0.3364 0.4503 0.209 Uiso 0.50 1 calc PR B 2
C31' C 0.4296(10) 0.0759(16) 0.3340(12) 0.053(7) Uiso 0.50 1 d PD B 2
H31C H 0.4112 0.0038 0.3409 0.063 Uiso 0.50 1 calc PR B 2
H31D H 0.4073 0.1083 0.3981 0.063 Uiso 0.50 1 calc PR B 2
C32' C 0.3388(11) 0.1183(11) 0.2506(9) 0.047(4) Uiso 0.50 1 d PD B 2
H32C H 0.3571 0.0833 0.1871 0.056 Uiso 0.50 1 calc PR B 2
H32D H 0.3601 0.1896 0.2411 0.056 Uiso 0.50 1 calc PR B 2
C33' C 0.1898(11) 0.1079(13) 0.2736(10) 0.065(4) Uiso 0.50 1 d PD B 2
H33C H 0.1712 0.0378 0.2918 0.078 Uiso 0.50 1 calc PR B 2
H33D H 0.1695 0.1499 0.3323 0.078 Uiso 0.50 1 calc PR B 2
C34' C 0.1009(15) 0.1367(13) 0.1894(11) 0.108(5) Uiso 0.50 1 d PD B 2
H34C H 0.0078 0.1345 0.2105 0.161 Uiso 0.50 1 calc PR B 2
H34D H 0.1129 0.0904 0.1335 0.161 Uiso 0.50 1 calc PR B 2
H34E H 0.1229 0.2044 0.1678 0.161 Uiso 0.50 1 calc PR B 2
C41' C 0.7046(13) 0.0109(10) 0.3969(9) 0.051(5) Uiso 0.50 1 d PD B 2
H41C H 0.7130 0.0453 0.4623 0.061 Uiso 0.50 1 calc PR B 2
H41D H 0.6515 -0.0502 0.4081 0.061 Uiso 0.50 1 calc PR B 2
C42' C 0.8450(13) -0.0226(10) 0.3692(10) 0.056(4) Uiso 0.50 1 d PD B 2
H42C H 0.8411 -0.0539 0.3020 0.068 Uiso 0.50 1 calc PR B 2
H42D H 0.9040 0.0364 0.3656 0.068 Uiso 0.50 1 calc PR B 2
C43' C 0.9039(14) -0.0953(9) 0.4433(10) 0.063(4) Uiso 0.50 1 d PD B 2
H43C H 0.8431 -0.1531 0.4496 0.075 Uiso 0.50 1 calc PR B 2
H43D H 0.9128 -0.0631 0.5099 0.075 Uiso 0.50 1 calc PR B 2
C44' C 1.0391(18) -0.1310(16) 0.4111(16) 0.118(7) Uiso 0.50 1 d PD B 2
H44D H 1.0744 -0.1794 0.4598 0.176 Uiso 0.50 1 calc PR B 2
H44E H 1.1004 -0.0742 0.4075 0.176 Uiso 0.50 1 calc PR B 2
H44F H 1.0305 -0.1625 0.3451 0.176 Uiso 0.50 1 calc PR B 2

loop_
_atom_site_aniso_label
_atom_site_aniso_U_11
_atom_site_aniso_U_22
_atom_site_aniso_U_33
_atom_site_aniso_U_23
_atom_site_aniso_U_13
_atom_site_aniso_U_12
Cl1 0.1035(14) 0.0587(10) 0.0424(9) -0.0063(6) 0.0112(7) -0.0150(8)
P1 0.0775(12) 0.0551(10) 0.0334(8) 0.0011(6) 0.0044(6) -0.0073(7)
P1' 0.0775(12) 0.0551(10) 0.0334(8) 0.0011(6) 0.0044(6) -0.0073(7)

loop_
_atom_type_symbol
_atom_type_description
_atom_type_scat_dispersion_real
_atom_type_scat_dispersion_imag
_atom_type_scat_source
C C 0.0181 0.0091 'International Tables Vol C Tables 4.2.6.8 and 6.1.1.4'
H H 0.0000 0.0000 'International Tables Vol C Tables 4.2.6.8 and 6.1.1.4'
P P 0.2955 0.4335 'International Tables Vol C Tables 4.2.6.8 and 6.1.1.4'
Cl Cl 0.3639 0.7018 'International Tables Vol C Tables 4.2.6.8 and 6.1.1.4'

loop_
_geom_angle_atom_site_label_1
_geom_angle_atom_site_label_2
_geom_angle_atom_site_label_3
_geom_angle
C41 P1 C21 112.0(7)
C41 P1 C31 105.9(7)
C21 P1 C31 108.7(9)
C41 P1 C11 110.9(8)
C21 P1 C11 107.5(7)
C31 P1 C11 111.9(10)
C12 C11 P1 111.5(9)
C13 C12 C11 113.4(10)
C14 C13 C12 103.6(11)
C22 C21 P1 119.4(9)
C21 C22 C23 113.2(10)
C22 C23 C24 110.9(12)
C32 C31 P1 117.9(12)
C31 C32 C33 116.0(13)
C42 C41 P1 111.4(8)
C41 C42 C43 110.0(10)
C44 C43 C42 113.2(12)
C11' C12' C13' 111.3(14)
C23' C22' C21' 112.3(10)
C24' C23' C22' 113.4(12)
C31' C32' C33' 112.5(9)
C34' C33' C32' 113.3(11)
C43' C42' C41' 112.4(10)
C42' C43' C44' 111.1(12)

loop_
_geom_bond_atom_site_label_1
_geom_bond_atom_site_label_2
_geom_bond_distance
P1 C41 1.750(9)
P1 C21 1.783(9)
P1 C31 1.814(11)
P1 C11 1.814(10)
C11 C12 1.537(12)
C12 C13 1.515(11)
C13 C14 1.511(14)
C21 C22 1.503(12)
C22 C23 1.512(12)
C23 C24 1.524(13)
C31 C32 1.493(13)
C32 C33 1.521(13)
C41 C42 1.510(12)
C42 C43 1.517(11)
C43 C44 1.489(14)
C11' C12' 1.522(13)
C12' C13' 1.558(14)
C21' C22' 1.544(13)
C22' C23' 1.519(12)
C23' C24' 1.496(13)
C31' C32' 1.531(12)
C32' C33' 1.535(11)
C33' C34' 1.469(13)
C41' C42' 1.528(12)
C42' C43' 1.501(11)
C43' C44' 1.507(14)
